data_4333185
loop_
_publ_author_name
'Kong, Xiang-Jian'
'Ren, Yan-Ping'
'Zheng, Pei-Qing'
'Long, Yu-Xiang'
'Long, La-Sheng'
'Huang, Rong-Bin'
'Zheng, Lan-Sun'

_publ_section_title
;
 Construction of Polyoxometalates-Based Coordination Polymers through
 Direct Incorporation between Polyoxometalates and the Voids in a 2D
 Network
;
_journal_issue 26
_journal_name_full 'Inorganic Chemistry'
_journal_page_first 10702
_journal_page_last 10711
_journal_paper_doi 10.1021/ic061664y
_journal_volume 45
_journal_year 2006
_chemical_formula_sum 'C40 H76 Cu2 N8 O62 Si W12'
_chemical_formula_weight 4022.46
_chemical_name_systematic
; 
 ? 
;
_space_group_IT_number 66
_symmetry_cell_setting orthorhombic
_symmetry_space_group_name_Hall '-C 2 2c'
_symmetry_space_group_name_H-M 'C c c m'
_atom_sites_solution_hydrogens geom
_atom_sites_solution_primary direct
_atom_sites_solution_secondary difmap
_audit_creation_method SHELXL-97
_cell_angle_alpha 90.00
_cell_angle_beta 90.00
_cell_angle_gamma 90.00
_cell_formula_units_Z 4
_cell_length_a 17.740(5)
_cell_length_b 22.157(6)
_cell_length_c 22.245(6)
_cell_measurement_reflns_used 31310
_cell_measurement_temperature 173(2)
_cell_measurement_theta_max 28.1
_cell_measurement_theta_min 2.35
_cell_volume 8744(4)
_computing_cell_refinement 'SHELXTL-Plus (Sheldrick, 1990)'
_computing_data_collection 'SHELXTL-Plus (Sheldrick, 1990)'
_computing_data_reduction 'SHELXTL-Plus (Sheldrick, 1990)'
_computing_molecular_graphics 'SHELXTL V.5.0 (Sheldrick, 1997)'
_computing_publication_material 'SHELXL-97 (Sheldrick, 1997)'
_computing_structure_refinement 'SHELXL-97 (Sheldrick, 1997)'
_computing_structure_solution 'SHELXS-97 (Sheldrick, 1990)'
_diffrn_ambient_temperature 173(2)
_diffrn_measured_fraction_theta_full 0.964
_diffrn_measured_fraction_theta_max 0.964
_diffrn_measurement_device_type 'Bruker Smart Apex CCD area detector'
_diffrn_measurement_method 'phi and omega scans'
_diffrn_radiation_monochromator graphite
_diffrn_radiation_source 'fine-focus sealed tube'
_diffrn_radiation_type MoK\a
_diffrn_radiation_wavelength 0.71073
_diffrn_reflns_av_R_equivalents 0.0500
_diffrn_reflns_av_sigmaI/netI 0.0304
_diffrn_reflns_limit_h_max 21
_diffrn_reflns_limit_h_min -21
_diffrn_reflns_limit_k_max 27
_diffrn_reflns_limit_k_min -27
_diffrn_reflns_limit_l_max 27
_diffrn_reflns_limit_l_min -27
_diffrn_reflns_number 31736
_diffrn_reflns_theta_full 26.00
_diffrn_reflns_theta_max 26.00
_diffrn_reflns_theta_min 1.47
_exptl_absorpt_coefficient_mu 16.311
_exptl_absorpt_correction_type sadabs
_exptl_crystal_colour purple-red
_exptl_crystal_density_diffrn 3.056
_exptl_crystal_density_meas ?
_exptl_crystal_density_method 'not measured'
_exptl_crystal_description slice
_exptl_crystal_F_000 7312
_exptl_crystal_size_max 0.12
_exptl_crystal_size_mid 0.08
_exptl_crystal_size_min 0.02
_refine_diff_density_max 2.446
_refine_diff_density_min -3.111
_refine_diff_density_rms 0.281
_refine_ls_extinction_method none
_refine_ls_goodness_of_fit_ref 1.141
_refine_ls_hydrogen_treatment mixed
_refine_ls_matrix_type full
_refine_ls_number_parameters 315
_refine_ls_number_reflns 4277
_refine_ls_number_restraints 6
_refine_ls_restrained_S_all 1.141
_refine_ls_R_factor_all 0.0536
_refine_ls_R_factor_gt 0.0507
_refine_ls_shift/su_max 0.004
_refine_ls_shift/su_mean 0.000
_refine_ls_structure_factor_coef Fsqd
_refine_ls_weighting_details 'calc w=1/[\s^2^(Fo^2^)+(0.0128P)^2^+709.9399P] where P=(Fo^2^+2Fc^2^)/3'
_refine_ls_weighting_scheme calc
_refine_ls_wR_factor_gt 0.1004
_refine_ls_wR_factor_ref 0.1019
_reflns_number_gt 4066
_reflns_number_total 4277
_reflns_threshold_expression >2sigma(I)
_cod_data_source_file ic061664ysup2.cif
_cod_data_source_block complex_2
_cod_depositor_comments
;
The following automatic conversions were performed:

'_symmetry_cell_setting' value 'Orthorhombic' changed to
'orthorhombic' according to
/home/saulius/struct/CIF-dictionaries/cif_core.dic dictionary named
'cif_core.dic' version 2.4.2 from 2011-04-26.

Automatic conversion script
Id: cif_fix_values 1891 2012-01-12 08:04:46Z andrius 

The following automatic conversions were performed:

'_exptl_crystal_density_meas' value 'not measured' was changed to '?'
- the value is perceived as not measured.

Automatic conversion script
Id: cif_fix_values 3008 2015-01-20 13:52:24Z robertas 
;
_cod_original_sg_symbol_H-M Cccm
_cod_database_code 4333185

loop_
_symmetry_equiv_pos_as_xyz
'x, y, z'
'-x, -y, z'
'-x, y, -z+1/2'
'x, -y, -z+1/2'
'x+1/2, y+1/2, z'
'-x+1/2, -y+1/2, z'
'-x+1/2, y+1/2, -z+1/2'
'x+1/2, -y+1/2, -z+1/2'
'-x, -y, -z'
'x, y, -z'
'x, -y, z-1/2'
'-x, y, z-1/2'
'-x+1/2, -y+1/2, -z'
'x+1/2, y+1/2, -z'
'x+1/2, -y+1/2, z-1/2'
'-x+1/2, y+1/2, z-1/2'

loop_
_atom_site_label
_atom_site_type_symbol
_atom_site_fract_x
_atom_site_fract_y
_atom_site_fract_z
_atom_site_U_iso_or_equiv
_atom_site_adp_type
_atom_site_occupancy
_atom_site_symmetry_multiplicity
_atom_site_calc_flag
_atom_site_refinement_flags
W1 W -0.39883(3) -0.17993(2) -0.07903(2) 0.02882(15) Uani 1 1 d .
W2 W -0.2500 -0.2500 -0.15838(3) 0.01717(15) Uani 1 2 d S
W3 W -0.21772(3) -0.11409(2) -0.07937(2) 0.02479(14) Uani 1 1 d .
W4 W -0.43040(5) -0.31607(4) 0.0000 0.0381(2) Uani 1 2 d S
Si1 Si -0.2500 -0.2500 0.0000 0.0230(14) Uani 1 4 d S
O1 O -0.2675(8) -0.2142(7) -0.0594(6) 0.015(3) Uani 0.50 1 d P
O2 O -0.2910(13) -0.3159(10) 0.0000 0.023(5) Uani 0.50 2 d SP
O3 O -0.3443(13) -0.2328(11) 0.0000 0.021(5) Uani 0.50 2 d SP
O4 O -0.2500 -0.2500 -0.2353(7) 0.065(6) Uani 1 2 d S
O5 O -0.4209(18) -0.1541(8) 0.0000 0.111(11) Uani 1 2 d S
O6 O -0.1176(6) -0.1349(9) -0.0599(5) 0.089(6) Uani 1 1 d .
O7 O -0.4415(13) -0.2549(5) -0.0593(5) 0.115(8) Uani 1 1 d .
O8 O -0.3473(5) -0.2198(5) -0.1417(7) 0.067(4) Uani 1 1 d .
O9 O -0.2311(9) -0.0838(14) 0.0000 0.101(10) Uani 1 2 d S
O10 O -0.2138(5) -0.1710(4) -0.1433(7) 0.063(4) Uani 1 1 d .
O11 O -0.3230(5) -0.1190(5) -0.0836(6) 0.057(4) Uani 1 1 d .
O12 O -0.2045(7) -0.0487(4) -0.1182(5) 0.055(3) Uani 1 1 d .
O13 O -0.4703(5) -0.1465(4) -0.1161(4) 0.036(2) Uani 1 1 d .
O14 O -0.5181(7) -0.3459(6) 0.0000 0.035(3) Uani 1 2 d S
Cu1 Cu -0.5000 0.0000 -0.2500 0.0526(13) Uani 1 4 d S
Cu2 Cu -0.5000 -0.5000 -0.2500 0.0139(5) Uani 1 4 d S
N1 N -0.5000 -0.0898(6) -0.2500 0.025(3) Uani 1 2 d S
C1 C -0.4392(7) -0.1219(5) -0.2648(6) 0.028(3) Uani 1 1 d .
H1A H -0.3955 -0.1001 -0.2766 0.033 Uiso 1 1 calc R
C2 C -0.4344(7) -0.1836(5) -0.2645(6) 0.025(3) Uani 1 1 d .
H2A H -0.3885 -0.2036 -0.2738 0.030 Uiso 1 1 calc R
C3 C -0.5000 -0.2165(7) -0.2500 0.018(3) Uani 1 2 d S
C4 C -0.5000 -0.2825(8) -0.2500 0.021(3) Uani 1 2 d S
C5 C -0.4528(7) -0.3162(5) -0.2119(5) 0.025(3) Uani 1 1 d .
H5A H -0.4190 -0.2959 -0.1856 0.030 Uiso 1 1 calc R
C6 C -0.4550(6) -0.3786(5) -0.2120(5) 0.019(2) Uani 1 1 d .
H6A H -0.4239 -0.4001 -0.1847 0.022 Uiso 1 1 calc R
N2 N -0.5000 -0.4100(6) -0.2500 0.017(3) Uani 1 2 d S
N3 N -0.5000 -0.5000 -0.1597(6) 0.022(3) Uani 1 2 d S
C11 C -0.5539(7) -0.4713(5) -0.1277(5) 0.023(2) Uani 1 1 d .
H11A H -0.5931 -0.4511 -0.1488 0.027 Uiso 1 1 calc R
C12 C -0.5545(7) -0.4701(5) -0.0667(5) 0.023(3) Uani 1 1 d .
H12A H -0.5930 -0.4484 -0.0464 0.027 Uiso 1 1 calc R
C13 C -0.5000 -0.5000 -0.0331(8) 0.022(4) Uani 1 2 d S
C14 C -0.5000 0.0000 -0.0332(7) 0.025(4) Uani 1 2 d S
C15 C -0.4335(10) -0.0028(8) -0.0667(6) 0.046(4) Uani 1 1 d .
H15A H -0.3865 -0.0045 -0.0464 0.055 Uiso 1 1 calc R
C16 C -0.4348(11) -0.0033(8) -0.1277(6) 0.047(4) Uani 1 1 d .
H16A H -0.3884 -0.0060 -0.1488 0.057 Uiso 1 1 calc R
N4 N -0.5000 0.0000 -0.1599(6) 0.037(4) Uani 1 2 d S
O1W O -0.3642(7) -0.5000 -0.2500 0.024(3) Uani 1 2 d S
H1WA H -0.331(8) -0.468(6) -0.258(7) 0.04(4) Uiso 1 1 d .
O2W O -0.2538(9) -0.6264(9) -0.1067(9) 0.107(7) Uani 1 1 d .
H2WA H -0.2625 -0.5952 -0.0856 0.129 Uiso 1 1 d R
H2WB H -0.2138 -0.6444 -0.0954 0.129 Uiso 1 1 d R
O3W O -0.1219(8) -0.6764(8) -0.0654(8) 0.090(5) Uani 1 1 d .
H3WA H -0.0819 -0.6649 -0.0831 0.108 Uiso 0.50 1 d PR
H3WB H -0.1202 -0.6675 -0.0283 0.108 Uiso 0.50 1 d PR
H3WC H -0.1267 -0.7144 -0.0694 0.108 Uiso 1 1 d R
O4W O -0.2586(15) -0.5542(12) 0.0000 0.125(11) Uani 1 2 d SU
H4WA H -0.2951 -0.5294 0.0000 0.150 Uiso 1 2 d SR
H4WB H -0.2187 -0.5329 0.0000 0.150 Uiso 1 2 d SR
O5W O -0.3765(10) -0.7026(11) -0.0940(10) 0.134(8) Uani 1 1 d .
H5WA H -0.3463 -0.6852 -0.1181 0.161 Uiso 1 1 d R
H5WB H -0.3849 -0.6871 -0.0597 0.161 Uiso 1 1 d R
O6W O -0.1615(6) -0.5000 -0.2500 0.024(3) Uani 1 2 d S
H6WA H -0.1896 -0.5305 -0.2441 0.029 Uiso 1 1 d R
O7W O -0.2624(6) -0.5971(5) -0.2316(6) 0.055(3) Uani 1 1 d .
H7WA H -0.2617 -0.6126 -0.1966 0.065 Uiso 1 1 d R
H7WB H -0.2632 -0.6238 -0.2590 0.065 Uiso 1 1 d R

loop_
_atom_site_aniso_label
_atom_site_aniso_U_11
_atom_site_aniso_U_22
_atom_site_aniso_U_33
_atom_site_aniso_U_23
_atom_site_aniso_U_13
_atom_site_aniso_U_12
W1 0.0421(3) 0.0191(2) 0.0252(3) 0.00423(19) -0.0176(2) -0.0047(2)
W2 0.0179(3) 0.0196(3) 0.0140(3) 0.000 0.000 0.0000(2)
W3 0.0188(2) 0.0270(3) 0.0286(3) 0.0132(2) 0.0010(2) -0.00328(19)
W4 0.0337(4) 0.0557(5) 0.0250(4) 0.000 0.000 -0.0336(4)
Si1 0.026(4) 0.023(3) 0.020(3) 0.000 0.000 -0.007(3)
O1 0.014(7) 0.021(8) 0.009(7) 0.004(6) 0.004(6) 0.004(6)
O2 0.027(13) 0.024(12) 0.018(11) 0.000 0.000 -0.021(10)
O3 0.025(12) 0.034(13) 0.003(10) 0.000 0.000 -0.005(10)
O4 0.032(8) 0.140(18) 0.023(8) 0.000 0.000 -0.041(10)
O5 0.28(3) 0.051(11) 0.000(6) 0.000 0.000 -0.074(16)
O6 0.017(5) 0.229(19) 0.021(5) 0.008(8) -0.003(4) 0.049(8)
O7 0.29(2) 0.031(6) 0.023(6) -0.006(5) 0.018(10) -0.091(10)
O8 0.010(4) 0.034(6) 0.157(13) -0.047(7) 0.015(6) 0.002(4)
O9 0.018(8) 0.26(3) 0.025(9) 0.000 0.000 0.041(13)
O10 0.018(5) 0.028(5) 0.143(13) -0.048(7) 0.001(6) -0.004(4)
O11 0.011(4) 0.042(6) 0.119(11) -0.053(7) 0.008(5) -0.005(4)
O12 0.084(9) 0.022(5) 0.060(7) 0.005(5) 0.038(7) -0.009(5)
O13 0.026(5) 0.042(6) 0.040(6) -0.017(4) -0.016(4) 0.004(4)
O14 0.024(7) 0.036(7) 0.045(8) 0.000 0.000 -0.018(6)
Cu1 0.142(4) 0.0062(14) 0.0093(15) 0.000 0.000 0.000
Cu2 0.0238(14) 0.0074(11) 0.0106(12) 0.000 0.000 0.000
N1 0.050(10) 0.019(7) 0.007(6) 0.000 -0.012(6) 0.000
C1 0.033(7) 0.018(6) 0.032(7) 0.005(5) -0.007(6) -0.016(5)
C2 0.025(6) 0.020(6) 0.030(7) 0.001(5) -0.002(5) -0.010(5)
C3 0.019(8) 0.018(8) 0.016(8) 0.000 -0.007(6) 0.000
C4 0.015(8) 0.028(9) 0.021(8) 0.000 -0.003(6) 0.000
C5 0.036(7) 0.019(6) 0.020(6) 0.002(5) -0.013(5) -0.003(5)
C6 0.019(6) 0.019(6) 0.018(6) -0.001(4) -0.007(5) 0.000(4)
N2 0.016(6) 0.025(7) 0.010(6) 0.000 -0.005(5) 0.000
N3 0.027(7) 0.020(7) 0.019(7) 0.000 0.000 0.000(6)
C11 0.030(7) 0.021(6) 0.017(6) -0.001(5) 0.002(5) 0.006(5)
C12 0.024(6) 0.026(6) 0.019(6) -0.008(5) 0.003(5) 0.005(5)
C13 0.036(9) 0.003(6) 0.027(9) 0.000 0.000 0.001(6)
C14 0.053(11) 0.002(7) 0.021(9) 0.000 0.000 0.002(7)
C15 0.059(10) 0.056(10) 0.023(7) -0.001(7) -0.011(7) 0.008(8)
C16 0.074(12) 0.051(9) 0.017(7) -0.004(6) 0.014(7) 0.007(9)
N4 0.093(14) 0.015(7) 0.002(7) 0.000 0.000 0.000(8)
O1W 0.030(7) 0.010(5) 0.034(7) 0.006(5) 0.000 0.000
O2W 0.072(11) 0.120(15) 0.130(16) 0.059(13) 0.012(11) 0.014(10)
O3W 0.051(8) 0.122(14) 0.097(12) 0.013(10) 0.005(8) 0.013(9)
O4W 0.084(17) 0.068(15) 0.22(3) 0.000 0.000 0.017(13)
O5W 0.084(13) 0.18(2) 0.142(19) 0.020(16) 0.044(13) -0.014(14)
O6W 0.015(6) 0.016(5) 0.040(7) 0.008(5) 0.000 0.000
O7W 0.038(6) 0.039(6) 0.087(10) -0.002(6) -0.006(6) -0.002(5)

loop_
_atom_type_symbol
_atom_type_description
_atom_type_scat_dispersion_real
_atom_type_scat_dispersion_imag
_atom_type_scat_source
C C 0.0033 0.0016 'International Tables Vol C Tables 4.2.6.8 and 6.1.1.4'
H H 0.0000 0.0000 'International Tables Vol C Tables 4.2.6.8 and 6.1.1.4'
N N 0.0061 0.0033 'International Tables Vol C Tables 4.2.6.8 and 6.1.1.4'
O O 0.0106 0.0060 'International Tables Vol C Tables 4.2.6.8 and 6.1.1.4'
Si Si 0.0817 0.0704 'International Tables Vol C Tables 4.2.6.8 and 6.1.1.4'
Cu Cu 0.3201 1.2651 'International Tables Vol C Tables 4.2.6.8 and 6.1.1.4'
W W -0.8490 6.8722 'International Tables Vol C Tables 4.2.6.8 and 6.1.1.4'

loop_
_geom_angle_atom_site_label_1
_geom_angle_atom_site_label_2
_geom_angle_atom_site_label_3
_geom_angle
_geom_angle_site_symmetry_1
_geom_angle_site_symmetry_3
O13 W1 O7 101.6(8) . .
O13 W1 O8 102.1(5) . .
O7 W1 O8 87.3(6) . .
O13 W1 O5 99.6(10) . .
O7 W1 O5 88.1(6) . .
O8 W1 O5 158.3(10) . .
O13 W1 O11 101.2(5) . .
O7 W1 O11 157.3(8) . .
O8 W1 O11 87.2(4) . .
O5 W1 O11 88.9(7) . .
O13 W1 O3 155.0(6) . .
O7 W1 O3 62.9(8) . .
O8 W1 O3 96.9(6) . .
O5 W1 O3 62.3(9) . .
O11 W1 O3 95.9(7) . .
O13 W1 O1 157.6(5) . .
O7 W1 O1 93.8(8) . .
O8 W1 O1 62.1(5) . .
O5 W1 O1 97.1(10) . .
O11 W1 O1 64.2(5) . .
O3 W1 O1 47.4(6) . .
O4 W2 O8 101.3(5) . .
O4 W2 O8 101.3(5) . 6_445
O8 W2 O8 157.4(10) . 6_445
O4 W2 O10 100.2(5) . .
O8 W2 O10 87.0(4) . .
O8 W2 O10 89.0(5) 6_445 .
O4 W2 O10 100.2(5) . 6_445
O8 W2 O10 89.0(5) . 6_445
O8 W2 O10 87.0(4) 6_445 6_445
O10 W2 O10 159.6(10) . 6_445
O4 W2 O1 158.9(3) . .
O8 W2 O1 65.0(6) . .
O8 W2 O1 93.2(6) 6_445 .
O10 W2 O1 64.5(6) . .
O10 W2 O1 95.8(6) 6_445 .
O4 W2 O1 158.9(3) . 6_445
O8 W2 O1 93.2(6) . 6_445
O8 W2 O1 65.0(6) 6_445 6_445
O10 W2 O1 95.8(6) . 6_445
O10 W2 O1 64.5(6) 6_445 6_445
O1 W2 O1 42.3(7) . 6_445
O12 W3 O11 99.3(6) . .
O12 W3 O6 101.2(7) . .
O11 W3 O6 159.5(7) . .
O12 W3 O10 100.3(6) . .
O11 W3 O10 87.8(4) . .
O6 W3 O10 88.6(6) . .
O12 W3 O9 100.9(10) . .
O11 W3 O9 86.7(6) . .
O6 W3 O9 89.4(6) . .
O10 W3 O9 158.7(10) . .
O12 W3 O2 158.7(6) . 13_445
O11 W3 O2 93.7(7) . 13_445
O6 W3 O2 66.7(7) . 13_445
O10 W3 O2 97.0(6) . 13_445
O9 W3 O2 62.9(10) . 13_445
O12 W3 O1 156.9(6) . .
O11 W3 O1 66.0(5) . .
O6 W3 O1 94.5(7) . .
O10 W3 O1 62.9(5) . .
O9 W3 O1 96.1(10) . .
O2 W3 O1 44.4(5) 13_445 .
O14 W4 O7 100.6(7) . 10
O14 W4 O7 100.6(7) . .
O7 W4 O7 87.8(7) 10 .
O14 W4 O6 100.8(6) . 6_445
O7 W4 O6 158.7(8) 10 6_445
O7 W4 O6 88.2(7) . 6_445
O14 W4 O6 100.8(6) . 13_445
O7 W4 O6 88.2(7) 10 13_445
O7 W4 O6 158.7(8) . 13_445
O6 W4 O6 87.9(8) 6_445 13_445
O14 W4 O3 152.7(7) . .
O7 W4 O3 61.1(6) 10 .
O7 W4 O3 61.1(6) . .
O6 W4 O3 98.8(7) 6_445 .
O6 W4 O3 98.8(7) 13_445 .
O14 W4 O2 157.1(7) . .
O7 W4 O2 95.9(8) 10 .
O7 W4 O2 95.9(8) . .
O6 W4 O2 63.7(5) 6_445 .
O6 W4 O2 63.7(5) 13_445 .
O3 W4 O2 50.3(8) . .
O1 Si1 O1 180.0(11) 6_445 10
O1 Si1 O1 65.6(10) 6_445 .
O1 Si1 O1 114.4(10) 10 .
O1 Si1 O1 114.4(10) 6_445 13_445
O1 Si1 O1 65.6(10) 10 13_445
O1 Si1 O1 180.0(11) . 13_445
O1 Si1 O2 68.7(7) 6_445 .
O1 Si1 O2 111.3(7) 10 .
O1 Si1 O2 111.3(7) . .
O1 Si1 O2 68.7(7) 13_445 .
O1 Si1 O2 111.3(7) 6_445 13_445
O1 Si1 O2 68.7(7) 10 13_445
O1 Si1 O2 68.7(7) . 13_445
O1 Si1 O2 111.3(7) 13_445 13_445
O2 Si1 O2 180.0(15) . 13_445
O1 Si1 O3 72.3(6) 6_445 13_445
O1 Si1 O3 107.7(6) 10 13_445
O1 Si1 O3 107.7(6) . 13_445
O1 Si1 O3 72.3(6) 13_445 13_445
O2 Si1 O3 103.6(12) . 13_445
O2 Si1 O3 76.4(12) 13_445 13_445
O1 Si1 O3 107.7(6) 6_445 .
O1 Si1 O3 72.3(6) 10 .
O1 Si1 O3 72.3(6) . .
O1 Si1 O3 107.7(6) 13_445 .
O2 Si1 O3 76.4(12) . .
O2 Si1 O3 103.6(12) 13_445 .
O3 Si1 O3 180.0(16) 13_445 .
Si1 O1 O1 57.2(5) . 6_445
Si1 O1 O2 57.2(8) . 13_445
O1 O1 O2 97.7(11) 6_445 13_445
Si1 O1 W2 126.1(8) . .
O1 O1 W2 68.9(3) 6_445 .
O2 O1 W2 136.9(10) 13_445 .
Si1 O1 W3 122.8(8) . .
O1 O1 W3 135.9(12) 6_445 .
O2 O1 W3 65.7(7) 13_445 .
W2 O1 W3 95.1(5) . .
Si1 O1 W1 119.1(7) . .
O1 O1 W1 128.7(12) 6_445 .
O2 O1 W1 123.6(10) 13_445 .
W2 O1 W1 93.6(5) . .
W3 O1 W1 91.7(5) . .
Si1 O2 O1 54.1(7) . 13_445
Si1 O2 O1 54.1(7) . 6_445
O1 O2 O1 93.9(13) 13_445 6_445
Si1 O2 W3 124.1(6) . 6_445
O1 O2 W3 138.9(14) 13_445 6_445
O1 O2 W3 70.0(6) 6_445 6_445
Si1 O2 W3 124.1(6) . 13_445
O1 O2 W3 70.0(6) 13_445 13_445
O1 O2 W3 138.9(14) 6_445 13_445
W3 O2 W3 97.1(9) 6_445 13_445
Si1 O2 W4 116.6(13) . .
O1 O2 W4 125.1(9) 13_445 .
O1 O2 W4 125.1(9) 6_445 .
W3 O2 W4 93.7(6) 6_445 .
W3 O2 W4 93.7(6) 13_445 .
Si1 O3 W1 121.2(7) . 10
Si1 O3 W1 121.2(7) . .
W1 O3 W1 98.3(9) 10 .
Si1 O3 W4 116.8(12) . .
W1 O3 W4 97.0(7) 10 .
W1 O3 W4 97.0(7) . .
W1 O5 W1 137.0(15) . 10
W3 O6 W4 135.7(8) . 13_445
W1 O7 W4 138.7(10) . .
W2 O8 W1 138.9(8) . .
W3 O9 W3 136.1(16) . 10
W2 O10 W3 137.1(8) . .
W3 O11 W1 137.8(6) . .
N1 Cu1 N1 180.000(1) 2_455 .
N1 Cu1 N4 90.0 2_455 3_454
N1 Cu1 N4 90.0 . 3_454
N1 Cu1 N4 90.0 2_455 .
N1 Cu1 N4 90.0 . .
N4 Cu1 N4 180.0 3_454 .
N1 Cu1 O6W 90.0 2_455 5_455
N1 Cu1 O6W 90.000(1) . 5_455
N4 Cu1 O6W 90.0 3_454 5_455
N4 Cu1 O6W 90.0 . 5_455
N2 Cu2 N2 180.000(3) 2_445 .
N2 Cu2 N3 90.0 2_445 3_454
N2 Cu2 N3 90.0 . 3_454
N2 Cu2 N3 90.0 2_445 .
N2 Cu2 N3 90.0 . .
N3 Cu2 N3 180.000(1) 3_454 .
N2 Cu2 O1W 90.000(2) 2_445 2_445
N2 Cu2 O1W 90.000(1) . 2_445
N3 Cu2 O1W 90.000(1) 3_454 2_445
N3 Cu2 O1W 90.000(1) . 2_445
N2 Cu2 O1W 90.000(1) 2_445 .
N2 Cu2 O1W 90.000(2) . .
N3 Cu2 O1W 90.000(1) 3_454 .
N3 Cu2 O1W 90.000(1) . .
O1W Cu2 O1W 180.0 2_445 .
C1 N1 C1 115.5(14) 3_454 .
C1 N1 Cu1 122.2(7) 3_454 .
C1 N1 Cu1 122.2(7) . .
N1 C1 C2 125.6(12) . .
C1 C2 C3 117.7(12) . .
C2 C3 C2 117.8(15) 3_454 .
C2 C3 C4 121.1(7) 3_454 .
C2 C3 C4 121.1(7) . .
C5 C4 C5 115.8(15) 3_454 .
C5 C4 C3 122.1(8) 3_454 .
C5 C4 C3 122.1(8) . .
C6 C5 C4 120.8(11) . .
N2 C6 C5 122.1(11) . .
C6 N2 C6 118.2(14) . 3_454
C6 N2 Cu2 120.9(7) . .
C6 N2 Cu2 120.9(7) 3_454 .
C11 N3 C11 116.5(14) . 2_445
C11 N3 Cu2 121.8(7) . .
C11 N3 Cu2 121.8(7) 2_445 .
N3 C11 C12 122.7(12) . .
C11 C12 C13 121.5(12) . .
C12 C13 C12 115.0(15) . 2_445
C12 C13 C13 122.5(8) . 9_445
C12 C13 C13 122.5(8) 2_445 9_445
C15 C14 C15 115.5(17) 2_455 .
C15 C14 C14 122.3(8) 2_455 9_455
C15 C14 C14 122.3(8) . 9_455
C16 C15 C14 121.3(16) . .
C15 C16 N4 122.6(16) . .
C16 N4 C16 116.7(16) . 2_455
C16 N4 Cu1 121.7(8) . .
C16 N4 Cu1 121.7(8) 2_455 .

loop_
_geom_bond_atom_site_label_1
_geom_bond_atom_site_label_2
_geom_bond_distance
_geom_bond_site_symmetry_2
W1 O13 1.684(9) .
W1 O7 1.878(10) .
W1 O8 1.888(12) .
W1 O5 1.889(10) .
W1 O11 1.909(10) .
W1 O3 2.324(16) .
W1 O1 2.489(14) .
W2 O4 1.710(15) .
W2 O8 1.887(9) .
W2 O8 1.887(9) 6_445
W2 O10 1.895(9) .
W2 O10 1.895(9) 6_445
W2 O1 2.360(14) .
W2 O1 2.360(14) 6_445
W3 O12 1.704(10) .
W3 O11 1.873(9) .
W3 O6 1.885(9) .
W3 O10 1.902(11) .
W3 O9 1.903(11) .
W3 O2 2.356(16) 13_445
W3 O1 2.429(15) .
W4 O14 1.690(12) .
W4 O7 1.901(13) 10
W4 O7 1.901(13) .
W4 O6 1.919(13) 6_445
W4 O6 1.919(13) 13_445
W4 O3 2.40(2) .
W4 O2 2.47(2) .
Si1 O1 1.573(14) 6_445
Si1 O1 1.573(14) 10
Si1 O1 1.573(14) .
Si1 O1 1.573(14) 13_445
Si1 O2 1.63(2) .
Si1 O2 1.63(2) 13_445
Si1 O3 1.72(2) 13_445
Si1 O3 1.72(2) .
O1 O1 1.70(3) 6_445
O1 O2 1.81(2) 13_445
O2 O1 1.81(2) 13_445
O2 O1 1.81(2) 6_445
O2 W3 2.356(16) 6_445
O2 W3 2.356(16) 13_445
O3 W1 2.324(16) 10
O5 W1 1.889(10) 10
O6 W4 1.919(13) 13_445
O9 W3 1.903(11) 10
Cu1 N1 1.989(14) 2_455
Cu1 N1 1.989(14) .
Cu1 N4 2.005(13) 3_454
Cu1 N4 2.005(13) .
Cu1 O6W 2.865(11) 5_455
Cu2 N2 1.994(13) 2_445
Cu2 N2 1.994(13) .
Cu2 N3 2.008(14) 3_454
Cu2 N3 2.008(14) .
Cu2 O1W 2.408(13) 2_445
Cu2 O1W 2.408(13) .
N1 C1 1.333(15) 3_454
N1 C1 1.333(15) .
C1 C2 1.371(17) .
C2 C3 1.410(14) .
C3 C2 1.410(14) 3_454
C3 C4 1.46(2) .
C4 C5 1.407(14) 3_454
C4 C5 1.407(14) .
C5 C6 1.382(16) .
C6 N2 1.355(13) .
N2 C6 1.355(13) 3_454
N3 C11 1.351(14) .
N3 C11 1.351(14) 2_445
C11 C12 1.359(16) .
C12 C13 1.389(15) .
C13 C12 1.389(15) 2_445
C13 C13 1.47(3) 9_445
C14 C15 1.396(19) 2_455
C14 C15 1.396(19) .
C14 C14 1.48(3) 9_455
C15 C16 1.36(2) .
C16 N4 1.362(19) .
N4 C16 1.362(19) 2_455

loop_
_geom_hbond_atom_site_label_D
_geom_hbond_atom_site_label_H
_geom_hbond_atom_site_label_A
_geom_hbond_distance_DH
_geom_hbond_distance_HA
_geom_hbond_distance_DA
_geom_hbond_angle_DHA
_geom_hbond_site_symmetry_A
O1W H1WA O7W 0.95(13) 1.90(14) 2.839(14) 175(14) 4_544
O2W H2WA O4W 0.85 2.11 2.86(3) 147.4 .
O2W H2WB O3W 0.85 1.90 2.75(2) 173.6 .
O3W H3WA O13 0.85 2.15 2.991(18) 169.4 5_545
O3W H3WB O3W 0.85 2.10 2.91(3) 160.9 10
O3W H3WC O5W 0.85 1.92 2.75(3) 167.0 6_435
O4W H4WA O9 0.85 2.55 3.06(4) 119.9 13_445
O5W H5WA O2W 0.85 2.11 2.77(3) 133.9 .
O5W H5WB O14 0.85 2.29 3.00(2) 141.3 9_445
O6W H6WA O7W 0.85 1.98 2.829(13) 175.1 .
O7W H7WA O2W 0.85 2.03 2.86(2) 164.6 .
O7W H7WB O10 0.85 2.45 3.26(2) 159.7 7_444
